data_4083618
loop_
_publ_author_name
'Pereira, M. Teresa'
'Antelo, Jos\'e M.'
'Adrio, Luis A.'
'Mart\'inez, Javier'
'Ortigueira, Juan M.'
'L\'opez-Torres, Margarita'
'Vila, Jos\'e M.'

_publ_section_title
;
 Novel Bidentate [N,S] Palladacycle Metalloligands.1H--15N HMBC as a
 Decisive NMR Technique for the Structural Characterization of
 Palladium--Rhodium and Palladium--Palladium Bimetallic Complexes
;
_journal_name_full Organometallics
_journal_page_first 140612083847005
_journal_paper_doi 10.1021/om401069a
_journal_year 2014
_chemical_formula_moiety 'C28 H27 N4 P Pd S, C3 H6 O '
_chemical_formula_sum 'C31 H33 N4 O P Pd S'
_chemical_formula_weight 647.04
_chemical_name_systematic
;
 ?
;
_space_group_crystal_system triclinic
_space_group_IT_number 2
_space_group_name_Hall '-P 1'
_space_group_name_H-M_alt 'P -1'
_symmetry_space_group_name_Hall '-P 1'
_symmetry_space_group_name_H-M 'P -1'
_atom_sites_solution_hydrogens geom
_atom_sites_solution_primary direct
_atom_sites_solution_secondary difmap
_audit_conform_dict_location ftp://ftp.iucr.org/pub/cif_core.dic
_audit_conform_dict_name cif_core.dic
_audit_conform_dict_version 2.3
_audit_creation_date 2006-03-20T17:50:13-00:00
_audit_creation_method 'WinGX routine CIF_UPDATE'
_cell_angle_alpha 103.130(5)
_cell_angle_beta 99.996(5)
_cell_angle_gamma 92.067(5)
_cell_formula_units_Z 2
_cell_length_a 9.663(5)
_cell_length_b 11.932(5)
_cell_length_c 13.589(5)
_cell_measurement_reflns_used 9049
_cell_measurement_temperature 293(2)
_cell_measurement_theta_max 26.37
_cell_measurement_theta_min 2.41
_cell_volume 1498.0(11)
_computing_cell_refinement 'Bruker SMART'
_computing_data_collection 'Bruker SMART'
_computing_data_reduction 'Bruker SAINT'
_computing_molecular_graphics 'Bruker SHELXTL'
_computing_publication_material 'Bruker SHELXTL'
_computing_structure_refinement 'Bruker SHELXTL'
_computing_structure_solution 'Bruker SHELXTL'
_diffrn_ambient_temperature 293(2)
_diffrn_measured_fraction_theta_full 0.607
_diffrn_measured_fraction_theta_max 0.607
_diffrn_measurement_device_type 'CCD area detector'
_diffrn_measurement_method 'phi and omega scans'
_diffrn_radiation_monochromator graphite
_diffrn_radiation_type MoK\a
_diffrn_radiation_wavelength 0.71069
_diffrn_reflns_av_R_equivalents 0.0353
_diffrn_reflns_av_unetI/netI 0.0641
_diffrn_reflns_limit_h_max 12
_diffrn_reflns_limit_h_min -12
_diffrn_reflns_limit_k_max 14
_diffrn_reflns_limit_k_min -14
_diffrn_reflns_limit_l_max 16
_diffrn_reflns_limit_l_min -16
_diffrn_reflns_number 9892
_diffrn_reflns_theta_full 26.42
_diffrn_reflns_theta_max 26.42
_diffrn_reflns_theta_min 1.57
_exptl_absorpt_coefficient_mu 0.773
_exptl_absorpt_correction_T_max 0.837
_exptl_absorpt_correction_T_min 0.778
_exptl_absorpt_correction_type multi-scan
_exptl_absorpt_process_details Bruker-SADABS
_exptl_crystal_colour yellow
_exptl_crystal_density_diffrn 1.434
_exptl_crystal_density_method 'not measured'
_exptl_crystal_description prism
_exptl_crystal_F_000 664
_exptl_crystal_size_max 0.51
_exptl_crystal_size_mid 0.27
_exptl_crystal_size_min 0.23
_refine_diff_density_max 0.24
_refine_diff_density_min -0.198
_refine_diff_density_rms 0.038
_refine_ls_extinction_coef 0.0002(4)
_refine_ls_extinction_expression Fc^*^=kFc[1+0.001xFc^2^\l^3^/sin(2\q)]^-1/4^
_refine_ls_extinction_method SHELXL
_refine_ls_goodness_of_fit_ref 0.832
_refine_ls_hydrogen_treatment mixed
_refine_ls_matrix_type full
_refine_ls_number_parameters 362
_refine_ls_number_reflns 3725
_refine_ls_number_restraints 0
_refine_ls_restrained_S_all 0.832
_refine_ls_R_factor_all 0.0398
_refine_ls_R_factor_gt 0.0283
_refine_ls_shift/su_max 0.001
_refine_ls_shift/su_mean 0
_refine_ls_structure_factor_coef Fsqd
_refine_ls_weighting_details 'calc w=1/[\s^2^(Fo^2^)+(0.0194P)^2^+0.0000P] where P=(Fo^2^+2Fc^2^)/3'
_refine_ls_weighting_scheme calc
_refine_ls_wR_factor_gt 0.0558
_refine_ls_wR_factor_ref 0.0586
_reflns_number_gt 2989
_reflns_number_total 3725
_reflns_threshold_expression >2sigma(I)
_cod_data_source_file om401069a_si_003.cif
_cod_data_source_block vi13ji1n
_cod_database_code 4083618

loop_
_space_group_symop_operation_xyz
'x, y, z'
'-x, -y, -z'

loop_
_atom_site_label
_atom_site_type_symbol
_atom_site_fract_x
_atom_site_fract_y
_atom_site_fract_z
_atom_site_U_iso_or_equiv
_atom_site_adp_type
_atom_site_occupancy
_atom_site_symmetry_multiplicity
_atom_site_calc_flag
_atom_site_refinement_flags
Pd1 Pd 0.06506(2) 0.07294(2) 0.236275(17) 0.03233(8) Uani 1 1 d .
P1 P 0.19099(7) 0.20946(7) 0.36682(6) 0.03262(17) Uani 1 1 d .
S1 S 0.22576(8) -0.06984(8) 0.22758(6) 0.04279(19) Uani 1 1 d .
C7 C -0.1686(3) -0.0141(3) 0.0711(2) 0.0370(7) Uani 1 1 d .
C14 C 0.2300(4) 0.4668(4) 0.2178(3) 0.0603(10) Uani 1 1 d .
H14 H 0.2037 0.4773 0.1515 0.072 Uiso 1 1 calc R
C16 C 0.3463(4) 0.5367(3) 0.3912(3) 0.0536(9) Uani 1 1 d .
H16 H 0.3977 0.5959 0.4428 0.064 Uiso 1 1 calc R
C17 C 0.3091(3) 0.4351(3) 0.4131(3) 0.0420(7) Uani 1 1 d .
H17 H 0.3376 0.4245 0.4791 0.05 Uiso 1 1 calc R
N1 N -0.0490(2) -0.0454(2) 0.11550(18) 0.0346(5) Uani 1 1 d .
C4 C -0.2791(3) 0.3084(3) 0.2323(3) 0.0483(8) Uani 1 1 d .
C15 C 0.3079(4) 0.5522(3) 0.2924(3) 0.0601(10) Uani 1 1 d .
H15 H 0.3355 0.6209 0.2772 0.072 Uiso 1 1 calc R
C13 C 0.1896(3) 0.3641(3) 0.2401(3) 0.0457(8) Uani 1 1 d .
H13 H 0.1353 0.3061 0.1891 0.055 Uiso 1 1 calc R
C25 C 0.4583(3) 0.1504(3) 0.3409(3) 0.0524(9) Uani 1 1 d .
H25 H 0.4252 0.1505 0.2724 0.063 Uiso 1 1 calc R
N4 N 0.4153(3) 0.1746(3) 0.5131(3) 0.0624(9) Uani 1 1 d .
C3 C -0.3666(4) 0.2471(3) 0.1443(3) 0.0528(9) Uani 1 1 d .
H3 H -0.4511 0.2761 0.1214 0.063 Uiso 1 1 calc R
C2 C -0.3317(3) 0.1429(3) 0.0889(3) 0.0502(9) Uani 1 1 d .
H2 H -0.3926 0.1026 0.0296 0.06 Uiso 1 1 calc R
C26 C 0.5952(4) 0.1266(3) 0.3719(4) 0.0648(11) Uani 1 1 d .
H26 H 0.6549 0.1107 0.3246 0.078 Uiso 1 1 calc R
C5 C -0.1496(3) 0.2644(3) 0.2635(2) 0.0428(7) Uani 1 1 d .
H5 H -0.0888 0.3067 0.322 0.051 Uiso 1 1 calc R
C12 C 0.2298(3) 0.3478(3) 0.3382(2) 0.0356(7) Uani 1 1 d .
N2 N -0.0059(3) -0.1520(2) 0.07475(19) 0.0405(6) Uani 1 1 d .
C24 C 0.3701(3) 0.1743(3) 0.4119(2) 0.0366(7) Uani 1 1 d .
C28 C 0.5529(4) 0.1490(4) 0.5409(4) 0.0719(12) Uani 1 1 d .
H28 H 0.586 0.147 0.6089 0.086 Uiso 1 1 calc R
C11 C -0.2581(3) -0.0912(3) -0.0214(3) 0.0490(8) Uani 1 1 d .
H11A H -0.2031 -0.15 -0.0524 0.074 Uiso 1 1 calc R
H11B H -0.2926 -0.0468 -0.0699 0.074 Uiso 1 1 calc R
H11C H -0.3363 -0.1266 -0.0016 0.074 Uiso 1 1 calc R
C1 C -0.2033(3) 0.0980(3) 0.1225(2) 0.0374(7) Uani 1 1 d .
N3 N 0.1726(3) -0.2695(3) 0.0894(2) 0.0492(7) Uani 1 1 d .
C8 C 0.1202(3) -0.1671(3) 0.1235(2) 0.0381(7) Uani 1 1 d .
C9 C 0.1062(4) -0.3519(3) -0.0025(3) 0.0603(10) Uani 1 1 d .
H9A H 0.0208 -0.3864 0.0087 0.09 Uiso 1 1 calc R
H9B H 0.1689 -0.4108 -0.0201 0.09 Uiso 1 1 calc R
H9C H 0.0846 -0.3137 -0.0577 0.09 Uiso 1 1 calc R
C10 C -0.3222(4) 0.4171(4) 0.2957(3) 0.0739(12) Uani 1 1 d .
H10A H -0.4222 0.4207 0.2772 0.111 Uiso 1 1 calc R
H10B H -0.2742 0.4827 0.283 0.111 Uiso 1 1 calc R
H10C H -0.2979 0.4173 0.3673 0.111 Uiso 1 1 calc R
C27 C 0.6424(4) 0.1266(4) 0.4721(4) 0.0756(14) Uani 1 1 d .
H27 H 0.735 0.1114 0.4939 0.091 Uiso 1 1 calc R
C19 C 0.0696(3) 0.3446(3) 0.5227(3) 0.0459(8) Uani 1 1 d .
H19 H 0.085 0.4066 0.494 0.055 Uiso 1 1 calc R
C6 C -0.1087(3) 0.1610(3) 0.2113(2) 0.0362(7) Uani 1 1 d .
C18 C 0.1118(3) 0.2394(3) 0.4818(2) 0.0378(7) Uani 1 1 d .
C23 C 0.0899(3) 0.1471(3) 0.5249(3) 0.0486(8) Uani 1 1 d .
H23 H 0.1157 0.0744 0.4958 0.058 Uiso 1 1 calc R
C20 C 0.0040(4) 0.3594(4) 0.6065(3) 0.0627(10) Uani 1 1 d .
H20 H -0.0279 0.4307 0.6327 0.075 Uiso 1 1 calc R
C21 C -0.0146(4) 0.2696(4) 0.6515(3) 0.0610(10) Uani 1 1 d .
H21 H -0.057 0.2804 0.7091 0.073 Uiso 1 1 calc R
C22 C 0.0292(4) 0.1641(4) 0.6117(3) 0.0588(10) Uani 1 1 d .
H22 H 0.0183 0.1035 0.643 0.071 Uiso 1 1 calc R
O1 O 0.4619(4) 0.6588(4) 0.1124(3) 0.1138(13) Uani 1 1 d .
C101 C 0.5833(5) 0.6976(5) 0.1384(4) 0.0841(16) Uani 1 1 d .
C100 C 0.6161(6) 0.8138(6) 0.2053(4) 0.118(2) Uani 1 1 d .
H10D H 0.5395 0.8605 0.1915 0.178 Uiso 1 1 calc R
H10E H 0.7006 0.8478 0.1924 0.178 Uiso 1 1 calc R
H10F H 0.6295 0.8093 0.276 0.178 Uiso 1 1 calc R
C102 C 0.6957(6) 0.6295(6) 0.1000(5) 0.137(3) Uani 1 1 d .
H10G H 0.7235 0.5774 0.143 0.205 Uiso 1 1 calc R
H10H H 0.7754 0.6805 0.1013 0.205 Uiso 1 1 calc R
H10I H 0.6612 0.5861 0.0307 0.205 Uiso 1 1 calc R
H3N H 0.251(4) -0.273(3) 0.119(3) 0.056(12) Uiso 1 1 d .

loop_
_atom_site_aniso_label
_atom_site_aniso_U_11
_atom_site_aniso_U_22
_atom_site_aniso_U_33
_atom_site_aniso_U_23
_atom_site_aniso_U_13
_atom_site_aniso_U_12
Pd1 0.02666(12) 0.03508(13) 0.03197(13) 0.00479(9) 0.00099(8) 0.00143(8)
P1 0.0285(4) 0.0349(4) 0.0315(4) 0.0057(3) 0.0007(3) 0.0012(3)
S1 0.0368(4) 0.0439(5) 0.0430(5) 0.0076(4) -0.0027(3) 0.0082(3)
C7 0.0292(15) 0.0468(19) 0.0316(16) 0.0063(15) 0.0017(12) -0.0016(13)
C14 0.074(3) 0.064(3) 0.051(2) 0.027(2) 0.0125(19) 0.007(2)
C16 0.045(2) 0.045(2) 0.065(2) 0.0081(19) 0.0021(16) -0.0051(16)
C17 0.0376(17) 0.0440(18) 0.0393(18) 0.0065(15) -0.0009(13) -0.0004(14)
N1 0.0296(13) 0.0363(14) 0.0341(14) 0.0029(12) 0.0024(10) 0.0025(11)
C4 0.0419(19) 0.044(2) 0.056(2) 0.0039(18) 0.0107(16) 0.0106(16)
C15 0.057(2) 0.049(2) 0.082(3) 0.025(2) 0.024(2) 0.0017(18)
C13 0.0455(19) 0.049(2) 0.0424(19) 0.0121(17) 0.0053(14) 0.0036(15)
C25 0.0343(18) 0.064(2) 0.059(2) 0.017(2) 0.0072(15) -0.0008(16)
N4 0.056(2) 0.062(2) 0.064(2) 0.0212(18) -0.0112(15) 0.0008(16)
C3 0.0328(18) 0.057(2) 0.061(2) 0.007(2) -0.0012(15) 0.0123(16)
C2 0.0312(17) 0.056(2) 0.054(2) 0.0040(18) -0.0068(14) 0.0092(15)
C26 0.0320(19) 0.060(3) 0.104(3) 0.019(3) 0.017(2) 0.0046(17)
C5 0.0335(16) 0.0451(19) 0.0429(19) 0.0026(16) -0.0007(13) 0.0025(14)
C12 0.0309(15) 0.0366(17) 0.0400(17) 0.0079(15) 0.0094(12) 0.0045(13)
N2 0.0384(14) 0.0369(15) 0.0420(15) 0.0039(13) 0.0024(11) 0.0054(12)
C24 0.0334(16) 0.0317(16) 0.0401(18) 0.0071(14) -0.0028(13) -0.0014(12)
C28 0.065(3) 0.062(3) 0.080(3) 0.029(2) -0.026(2) 0.003(2)
C11 0.0364(18) 0.059(2) 0.0419(19) 0.0010(18) -0.0050(14) -0.0001(16)
C1 0.0281(15) 0.0433(18) 0.0379(17) 0.0051(15) 0.0039(12) 0.0033(13)
N3 0.0459(18) 0.0425(17) 0.0510(18) 0.0033(15) -0.0044(14) 0.0122(14)
C8 0.0395(17) 0.0373(17) 0.0366(17) 0.0086(15) 0.0053(13) 0.0016(14)
C9 0.065(2) 0.040(2) 0.068(3) 0.0014(19) 0.005(2) 0.0107(18)
C10 0.057(2) 0.068(3) 0.083(3) -0.007(3) 0.005(2) 0.023(2)
C27 0.031(2) 0.053(2) 0.133(4) 0.025(3) -0.015(2) 0.0029(17)
C19 0.0469(19) 0.047(2) 0.046(2) 0.0121(17) 0.0142(15) 0.0066(16)
C6 0.0257(14) 0.0463(18) 0.0349(17) 0.0082(15) 0.0032(12) 0.0037(13)
C18 0.0307(15) 0.0441(18) 0.0350(17) 0.0064(15) 0.0017(12) -0.0029(13)
C23 0.049(2) 0.048(2) 0.050(2) 0.0116(18) 0.0121(15) -0.0015(16)
C20 0.059(2) 0.065(3) 0.059(2) 0.000(2) 0.0190(19) 0.007(2)
C21 0.055(2) 0.084(3) 0.044(2) 0.011(2) 0.0168(17) -0.004(2)
C22 0.055(2) 0.067(3) 0.059(2) 0.023(2) 0.0158(18) -0.0060(19)
O1 0.066(2) 0.124(3) 0.146(3) 0.023(3) 0.015(2) 0.030(2)
C101 0.062(3) 0.117(5) 0.091(4) 0.051(4) 0.022(3) 0.029(3)
C100 0.115(5) 0.147(6) 0.093(5) 0.015(5) 0.039(4) 0.003(5)
C102 0.114(5) 0.154(7) 0.182(7) 0.070(6) 0.083(5) 0.063(5)

loop_
_atom_type_symbol
_atom_type_description
_atom_type_scat_dispersion_real
_atom_type_scat_dispersion_imag
_atom_type_scat_source
C C 0.0033 0.0016 'International Tables Vol C Tables 4.2.6.8 and 6.1.1.4'
H H 0 0 'International Tables Vol C Tables 4.2.6.8 and 6.1.1.4'
N N 0.0061 0.0033 'International Tables Vol C Tables 4.2.6.8 and 6.1.1.4'
P P 0.1023 0.0942 'International Tables Vol C Tables 4.2.6.8 and 6.1.1.4'
S S 0.1246 0.1234 'International Tables Vol C Tables 4.2.6.8 and 6.1.1.4'
Pd Pd -0.9988 1.0072 'International Tables Vol C Tables 4.2.6.8 and 6.1.1.4'
O O 0.0106 0.006 'International Tables Vol C Tables 4.2.6.8 and 6.1.1.4'

loop_
_geom_angle_atom_site_label_1
_geom_angle_atom_site_label_2
_geom_angle_atom_site_label_3
_geom_angle
N1 Pd1 C6 81.36(12)
N1 Pd1 P1 177.83(7)
C6 Pd1 P1 97.41(10)
N1 Pd1 S1 82.17(7)
C6 Pd1 S1 163.48(10)
P1 Pd1 S1 99.10(4)
C12 P1 C18 106.97(14)
C12 P1 C24 99.86(13)
C18 P1 C24 104.55(14)
C12 P1 Pd1 116.14(11)
C18 P1 Pd1 113.41(11)
C24 P1 Pd1 114.45(11)
C8 S1 Pd1 94.84(10)
N1 C7 C1 113.4(3)
N1 C7 C11 121.6(3)
C1 C7 C11 125.0(3)
C15 C14 C13 120.2(3)
C15 C14 H14 119.9
C13 C14 H14 119.9
C17 C16 C15 120.2(4)
C17 C16 H16 119.9
C15 C16 H16 119.9
C16 C17 C12 120.6(3)
C16 C17 H17 119.7
C12 C17 H17 119.7
C7 N1 N2 118.9(3)
C7 N1 Pd1 116.6(2)
N2 N1 Pd1 124.43(18)
C3 C4 C5 118.2(3)
C3 C4 C10 121.0(3)
C5 C4 C10 120.8(3)
C14 C15 C16 119.8(4)
C14 C15 H15 120.1
C16 C15 H15 120.1
C12 C13 C14 120.1(4)
C12 C13 H13 120
C14 C13 H13 120
C26 C25 C24 119.8(3)
C26 C25 H25 120.1
C24 C25 H25 120.1
C24 N4 C28 116.9(4)
C4 C3 C2 121.4(3)
C4 C3 H3 119.3
C2 C3 H3 119.3
C3 C2 C1 119.9(3)
C3 C2 H2 120.1
C1 C2 H2 120.1
C27 C26 C25 119.6(4)
C27 C26 H26 120.2
C25 C26 H26 120.2
C6 C5 C4 123.0(3)
C6 C5 H5 118.5
C4 C5 H5 118.5
C17 C12 C13 119.1(3)
C17 C12 P1 119.8(2)
C13 C12 P1 120.9(3)
C8 N2 N1 111.5(3)
N4 C24 C25 121.6(3)
N4 C24 P1 120.6(2)
C25 C24 P1 117.8(2)
C27 C28 N4 122.5(4)
C27 C28 H28 118.8
N4 C28 H28 118.8
C7 C11 H11A 109.5
C7 C11 H11B 109.5
H11A C11 H11B 109.5
C7 C11 H11C 109.5
H11A C11 H11C 109.5
H11B C11 H11C 109.5
C2 C1 C6 120.0(3)
C2 C1 C7 121.2(3)
C6 C1 C7 118.7(3)
C8 N3 C9 122.9(3)
C8 N3 H3N 112(3)
C9 N3 H3N 124(3)
N2 C8 N3 116.3(3)
N2 C8 S1 127.1(3)
N3 C8 S1 116.6(2)
N3 C9 H9A 109.5
N3 C9 H9B 109.5
H9A C9 H9B 109.5
N3 C9 H9C 109.5
H9A C9 H9C 109.5
H9B C9 H9C 109.5
C4 C10 H10A 109.5
C4 C10 H10B 109.5
H10A C10 H10B 109.5
C4 C10 H10C 109.5
H10A C10 H10C 109.5
H10B C10 H10C 109.5
C26 C27 C28 119.7(4)
C26 C27 H27 120.2
C28 C27 H27 120.2
C18 C19 C20 120.0(3)
C18 C19 H19 120
C20 C19 H19 120
C5 C6 C1 117.4(3)
C5 C6 Pd1 132.9(2)
C1 C6 Pd1 109.6(2)
C19 C18 C23 120.1(3)
C19 C18 P1 123.3(2)
C23 C18 P1 116.6(3)
C22 C23 C18 119.4(4)
C22 C23 H23 120.3
C18 C23 H23 120.3
C21 C20 C19 120.4(4)
C21 C20 H20 119.8
C19 C20 H20 119.8
C22 C21 C20 119.9(3)
C22 C21 H21 120.1
C20 C21 H21 120.1
C21 C22 C23 120.2(3)
C21 C22 H22 119.9
C23 C22 H22 119.9
O1 C101 C100 119.1(5)
O1 C101 C102 119.9(6)
C100 C101 C102 121.0(6)
C101 C100 H10D 109.5
C101 C100 H10E 109.5
H10D C100 H10E 109.5
C101 C100 H10F 109.5
H10D C100 H10F 109.5
H10E C100 H10F 109.5
C101 C102 H10G 109.5
C101 C102 H10H 109.5
H10G C102 H10H 109.5
C101 C102 H10I 109.5
H10G C102 H10I 109.5
H10H C102 H10I 109.5

loop_
_geom_bond_atom_site_label_1
_geom_bond_atom_site_label_2
_geom_bond_distance
Pd1 N1 2.027(3)
Pd1 C6 2.033(3)
Pd1 P1 2.2530(10)
Pd1 S1 2.3432(11)
P1 C12 1.820(3)
P1 C18 1.827(3)
P1 C24 1.830(3)
S1 C8 1.748(3)
C7 N1 1.316(3)
C7 C1 1.443(4)
C7 C11 1.487(4)
C14 C15 1.358(5)
C14 C13 1.387(5)
C14 H14 0.93
C16 C17 1.364(5)
C16 C15 1.385(5)
C16 H16 0.93
C17 C12 1.377(4)
C17 H17 0.93
N1 N2 1.376(3)
C4 C3 1.374(5)
C4 C5 1.410(4)
C4 C10 1.500(5)
C15 H15 0.93
C13 C12 1.382(4)
C13 H13 0.93
C25 C26 1.376(5)
C25 C24 1.385(4)
C25 H25 0.93
N4 C24 1.367(4)
N4 C28 1.382(5)
C3 C2 1.385(5)
C3 H3 0.93
C2 C1 1.413(4)
C2 H2 0.93
C26 C27 1.360(6)
C26 H26 0.93
C5 C6 1.384(4)
C5 H5 0.93
N2 C8 1.322(4)
C28 C27 1.370(6)
C28 H28 0.93
C11 H11A 0.96
C11 H11B 0.96
C11 H11C 0.96
C1 C6 1.418(4)
N3 C8 1.353(4)
N3 C9 1.434(5)
N3 H3N 0.80(3)
C9 H9A 0.96
C9 H9B 0.96
C9 H9C 0.96
C10 H10A 0.96
C10 H10B 0.96
C10 H10C 0.96
C27 H27 0.93
C19 C18 1.360(5)
C19 C20 1.378(5)
C19 H19 0.93
C18 C23 1.386(4)
C23 C22 1.384(5)
C23 H23 0.93
C20 C21 1.370(6)
C20 H20 0.93
C21 C22 1.366(6)
C21 H21 0.93
C22 H22 0.93
O1 C101 1.207(6)
C101 C100 1.464(8)
C101 C102 1.477(7)
C100 H10D 0.96
C100 H10E 0.96
C100 H10F 0.96
C102 H10G 0.96
C102 H10H 0.96
C102 H10I 0.96

loop_
_geom_torsion_atom_site_label_1
_geom_torsion_atom_site_label_2
_geom_torsion_atom_site_label_3
_geom_torsion_atom_site_label_4
_geom_torsion
C6 Pd1 P1 C12 -59.68(13)
S1 Pd1 P1 C12 121.06(10)
C6 Pd1 P1 C18 64.85(14)
S1 Pd1 P1 C18 -114.41(11)
C6 Pd1 P1 C24 -175.32(13)
S1 Pd1 P1 C24 5.42(11)
N1 Pd1 S1 C8 -0.21(11)
C6 Pd1 S1 C8 4.1(3)
P1 Pd1 S1 C8 -178.43(10)
C15 C16 C17 C12 -1.8(5)
C1 C7 N1 N2 178.6(2)
C11 C7 N1 N2 0.3(4)
C1 C7 N1 Pd1 -4.7(3)
C11 C7 N1 Pd1 176.9(2)
C6 Pd1 N1 C7 5.4(2)
S1 Pd1 N1 C7 -175.9(2)
C6 Pd1 N1 N2 -178.2(2)
S1 Pd1 N1 N2 0.59(19)
C13 C14 C15 C16 -0.4(6)
C17 C16 C15 C14 1.6(6)
C15 C14 C13 C12 -0.7(5)
C5 C4 C3 C2 2.0(5)
C10 C4 C3 C2 -175.8(4)
C4 C3 C2 C1 -0.3(5)
C24 C25 C26 C27 0.1(6)
C3 C4 C5 C6 -1.8(5)
C10 C4 C5 C6 176.0(3)
C16 C17 C12 C13 0.7(5)
C16 C17 C12 P1 176.0(3)
C14 C13 C12 C17 0.5(5)
C14 C13 C12 P1 -174.7(3)
C18 P1 C12 C17 53.8(3)
C24 P1 C12 C17 -54.9(3)
Pd1 P1 C12 C17 -178.5(2)
C18 P1 C12 C13 -131.0(2)
C24 P1 C12 C13 120.3(3)
Pd1 P1 C12 C13 -3.3(3)
C7 N1 N2 C8 175.6(3)
Pd1 N1 N2 C8 -0.8(3)
C28 N4 C24 C25 -0.5(5)
C28 N4 C24 P1 -178.8(3)
C26 C25 C24 N4 -0.2(6)
C26 C25 C24 P1 178.2(3)
C12 P1 C24 N4 110.8(3)
C18 P1 C24 N4 0.2(3)
Pd1 P1 C24 N4 -124.5(3)
C12 P1 C24 C25 -67.6(3)
C18 P1 C24 C25 -178.2(3)
Pd1 P1 C24 C25 57.1(3)
C24 N4 C28 C27 1.3(6)
C3 C2 C1 C6 -1.7(5)
C3 C2 C1 C7 175.3(3)
N1 C7 C1 C2 -176.5(3)
C11 C7 C1 C2 1.8(5)
N1 C7 C1 C6 0.6(4)
C11 C7 C1 C6 178.8(3)
N1 N2 C8 N3 179.9(2)
N1 N2 C8 S1 0.5(4)
C9 N3 C8 N2 8.3(5)
C9 N3 C8 S1 -172.2(3)
Pd1 S1 C8 N2 -0.1(3)
Pd1 S1 C8 N3 -179.5(2)
C25 C26 C27 C28 0.7(7)
N4 C28 C27 C26 -1.4(7)
C4 C5 C6 C1 -0.1(5)
C4 C5 C6 Pd1 -178.7(3)
C2 C1 C6 C5 1.9(4)
C7 C1 C6 C5 -175.3(3)
C2 C1 C6 Pd1 -179.2(2)
C7 C1 C6 Pd1 3.6(3)
N1 Pd1 C6 C5 174.1(3)
P1 Pd1 C6 C5 -7.7(3)
S1 Pd1 C6 C5 169.8(2)
N1 Pd1 C6 C1 -4.5(2)
P1 Pd1 C6 C1 173.65(19)
S1 Pd1 C6 C1 -8.9(4)
C20 C19 C18 C23 -0.5(5)
C20 C19 C18 P1 176.7(3)
C12 P1 C18 C19 10.6(3)
C24 P1 C18 C19 115.9(3)
Pd1 P1 C18 C19 -118.8(3)
C12 P1 C18 C23 -172.2(2)
C24 P1 C18 C23 -66.9(3)
Pd1 P1 C18 C23 58.5(3)
C19 C18 C23 C22 -2.2(5)
P1 C18 C23 C22 -179.5(3)
C18 C19 C20 C21 2.3(6)
C19 C20 C21 C22 -1.5(6)
C20 C21 C22 C23 -1.3(6)
C18 C23 C22 C21 3.1(6)
